data_4509373
loop_
_publ_author_name
'Li, Xia'
'Wu, Ben-Lai'
'Niu, Cao-Yuan'
'Niu, Yun-Yin'
'Zhang, Hong-Yun'

_publ_section_title
;
 Syntheses of Metal&#x2212;2-(Pyridin-4-yl)-1H-imidazole-4,5-dicarboxylate
 Networks with Topological Diversity: Gas Adsorption, Thermal Stability
 and Fluorescent Emission Properties
;
_journal_issue 8
_journal_name_full 'Crystal Growth &amp; Design'
_journal_page_first 3423
_journal_paper_doi 10.1021/cg801321e
_journal_volume 9
_journal_year 2009
_chemical_formula_sum 'C10 H7 N3 O5 Zn'
_chemical_formula_weight 314.56
_chemical_name_systematic
; 
 ? 
;
_space_group_IT_number 14
_symmetry_cell_setting monoclinic
_symmetry_space_group_name_Hall '-P 2ybc'
_symmetry_space_group_name_H-M 'P 1 21/c 1'
_atom_sites_solution_hydrogens geom
_atom_sites_solution_primary direct
_atom_sites_solution_secondary difmap
_audit_creation_method SHELXL-97
_cell_angle_alpha 90.00
_cell_angle_beta 108.124(5)
_cell_angle_gamma 90.00
_cell_formula_units_Z 4
_cell_length_a 7.5169(9)
_cell_length_b 11.5176(14)
_cell_length_c 13.0625(14)
_cell_measurement_temperature 173(2)
_cell_measurement_theta_max 28.1370
_cell_measurement_theta_min 2.6353
_cell_volume 1074.8(2)
_computing_cell_refinement CrystalClear
_computing_data_collection 'CrystalClear (Rigaku, 2000)'
_computing_data_reduction CrystalClear
_computing_molecular_graphics SHELXL97
_computing_publication_material 'SHELXTL (Sheldrick, 1997b)'
_computing_structure_refinement 'SHELXL-97 (Sheldrick, 1997)'
_computing_structure_solution 'SHELXS-97 (Sheldrick, 1990)'
_diffrn_ambient_temperature 173(2)
_diffrn_measured_fraction_theta_full 0.981
_diffrn_measured_fraction_theta_max 0.981
_diffrn_measurement_device_type 'Mercury CCD'
_diffrn_measurement_method '\w scan'
_diffrn_radiation_monochromator graphite
_diffrn_radiation_source 'fine-focus sealed tube'
_diffrn_radiation_type MoK\a
_diffrn_radiation_wavelength 0.71073
_diffrn_reflns_av_R_equivalents 0.0231
_diffrn_reflns_av_sigmaI/netI 0.0239
_diffrn_reflns_limit_h_max 10
_diffrn_reflns_limit_h_min -9
_diffrn_reflns_limit_k_max 15
_diffrn_reflns_limit_k_min -15
_diffrn_reflns_limit_l_max 16
_diffrn_reflns_limit_l_min -17
_diffrn_reflns_number 8336
_diffrn_reflns_theta_full 28.24
_diffrn_reflns_theta_max 28.24
_diffrn_reflns_theta_min 2.41
_exptl_absorpt_coefficient_mu 2.308
_exptl_absorpt_correction_T_max 0.690
_exptl_absorpt_correction_T_min 0.636
_exptl_absorpt_correction_type multi-scan
_exptl_crystal_colour colorless
_exptl_crystal_density_diffrn 1.944
_exptl_crystal_density_method 'not measured'
_exptl_crystal_description Block
_exptl_crystal_F_000 632
_exptl_crystal_size_max 0.392
_exptl_crystal_size_mid 0.167
_exptl_crystal_size_min 0.161
_refine_diff_density_max 0.388
_refine_diff_density_min -0.379
_refine_diff_density_rms 0.066
_refine_ls_extinction_method none
_refine_ls_goodness_of_fit_ref 1.045
_refine_ls_hydrogen_treatment mixed
_refine_ls_matrix_type full
_refine_ls_number_parameters 173
_refine_ls_number_reflns 2599
_refine_ls_number_restraints 0
_refine_ls_restrained_S_all 1.045
_refine_ls_R_factor_all 0.0318
_refine_ls_R_factor_gt 0.0259
_refine_ls_shift/su_max 0.000
_refine_ls_shift/su_mean 0.000
_refine_ls_structure_factor_coef Fsqd
_refine_ls_weighting_details 'calc w=1/[\s^2^(Fo^2^)+(0.0325P)^2^+0.6381P] where P=(Fo^2^+2Fc^2^)/3'
_refine_ls_weighting_scheme calc
_refine_ls_wR_factor_gt 0.0647
_refine_ls_wR_factor_ref 0.0678
_reflns_number_gt 2272
_reflns_number_total 2599
_reflns_threshold_expression >2sigma(I)
_cod_data_source_file cg801321esup1.cif
_cod_data_source_block 3
_cod_depositor_comments
;
The following automatic conversions were performed:

'_symmetry_cell_setting' value 'Monoclinic' changed to 'monoclinic'
according to /home/saulius/struct/CIF-dictionaries/cif_core.dic
dictionary named 'cif_core.dic' version 2.4.2 from
2011-04-26.

'_exptl_absorpt_correction_type' value 'Multi-scan'
changed to 'multi-scan' according to
/home/saulius/struct/CIF-dictionaries/cif_core.dic dictionary named
'cif_core.dic' version 2.4.2 from 2011-04-26.

Automatic conversion script
Id: cif_fix_values 1891 2012-01-12 08:04:46Z andrius 
;
_cod_original_sg_symbol_H-M P21/c
_cod_database_code 4509373

loop_
_symmetry_equiv_pos_as_xyz
'x, y, z'
'-x, y+1/2, -z+1/2'
'-x, -y, -z'
'x, -y-1/2, z-1/2'

loop_
_atom_site_label
_atom_site_type_symbol
_atom_site_fract_x
_atom_site_fract_y
_atom_site_fract_z
_atom_site_U_iso_or_equiv
_atom_site_adp_type
_atom_site_occupancy
_atom_site_symmetry_multiplicity
_atom_site_calc_flag
_atom_site_refinement_flags
Zn1 Zn 0.67953(3) 0.275278(19) 0.315795(17) 0.02051(8) Uani 1 1 d .
O1 O 0.2642(2) 0.07408(14) 0.38324(12) 0.0308(3) Uani 1 1 d .
H1 H 0.2641 0.0668 0.4472 0.037 Uiso 1 1 calc R
N1 N 0.6511(2) 0.27433(14) 0.47640(13) 0.0198(3) Uani 1 1 d .
C1 C 0.4038(3) 0.14001(17) 0.38069(15) 0.0217(4) Uani 1 1 d .
O2 O 0.4457(2) 0.15539(13) 0.29766(11) 0.0291(3) Uani 1 1 d .
N2 N 0.6533(2) 0.25685(14) 0.64954(13) 0.0196(3) Uani 1 1 d .
C2 C 0.5144(3) 0.19721(16) 0.48069(15) 0.0198(4) Uani 1 1 d .
O3 O 0.4510(2) 0.10959(13) 0.73699(11) 0.0264(3) Uani 1 1 d .
N3 N 1.1332(2) 0.58253(14) 0.66085(12) 0.0213(3) Uani 1 1 d .
C3 C 0.7298(3) 0.30814(16) 0.57972(15) 0.0187(4) Uani 1 1 d .
O4 O 0.2738(2) 0.05096(14) 0.57393(12) 0.0314(3) Uani 1 1 d .
C4 C 0.8756(3) 0.39957(16) 0.61203(14) 0.0192(4) Uani 1 1 d .
O5 O 0.8850(2) 0.14457(12) 0.37429(13) 0.0297(3) Uani 1 1 d .
C5 C 1.0509(3) 0.38756(17) 0.59827(15) 0.0217(4) Uani 1 1 d .
H5 H 1.0856 0.3171 0.5718 0.026 Uiso 1 1 calc R
C6 C 0.8348(3) 0.50374(18) 0.65481(17) 0.0276(4) Uani 1 1 d .
H6 H 0.7185 0.5138 0.6681 0.033 Uiso 1 1 calc R
C7 C 0.5166(3) 0.18611(16) 0.58636(15) 0.0187(4) Uani 1 1 d .
C8 C 0.4077(3) 0.11110(17) 0.63721(16) 0.0218(4) Uani 1 1 d .
C9 C 0.9658(3) 0.59189(18) 0.67749(17) 0.0279(4) Uani 1 1 d .
H9 H 0.9364 0.6625 0.7062 0.033 Uiso 1 1 calc R
C10 C 1.1746(3) 0.48102(17) 0.62408(15) 0.0215(4) Uani 1 1 d .
H10 H 1.2945 0.4721 0.6151 0.026 Uiso 1 1 calc R
H5A H 0.8404 0.0804 0.3846 0.026 Uiso 1 1 d R
H5B H 0.9781 0.1303 0.3564 0.026 Uiso 1 1 d R

loop_
_atom_site_aniso_label
_atom_site_aniso_U_11
_atom_site_aniso_U_22
_atom_site_aniso_U_33
_atom_site_aniso_U_23
_atom_site_aniso_U_13
_atom_site_aniso_U_12
Zn1 0.02378(14) 0.02272(13) 0.01613(12) -0.00026(8) 0.00780(9) -0.00348(9)
O1 0.0293(8) 0.0409(9) 0.0206(7) -0.0013(6) 0.0056(6) -0.0151(7)
N1 0.0216(8) 0.0224(8) 0.0177(8) -0.0001(6) 0.0093(6) -0.0050(6)
C1 0.0222(10) 0.0233(9) 0.0188(9) -0.0001(7) 0.0053(7) -0.0026(8)
O2 0.0340(8) 0.0352(8) 0.0186(7) -0.0041(6) 0.0089(6) -0.0117(7)
N2 0.0220(8) 0.0207(7) 0.0175(8) -0.0006(6) 0.0084(6) -0.0036(6)
C2 0.0188(9) 0.0216(9) 0.0194(9) 0.0003(7) 0.0065(7) -0.0035(7)
O3 0.0302(8) 0.0311(8) 0.0201(7) 0.0029(6) 0.0110(6) -0.0070(6)
N3 0.0250(8) 0.0225(8) 0.0163(7) -0.0002(6) 0.0064(6) -0.0057(7)
C3 0.0214(10) 0.0192(8) 0.0176(9) -0.0008(7) 0.0090(7) -0.0020(7)
O4 0.0304(8) 0.0366(8) 0.0263(8) 0.0026(6) 0.0077(6) -0.0156(7)
C4 0.0221(9) 0.0220(9) 0.0135(8) 0.0005(7) 0.0057(7) -0.0036(7)
O5 0.0289(8) 0.0268(7) 0.0373(8) 0.0064(6) 0.0158(7) 0.0013(6)
C5 0.0240(10) 0.0206(9) 0.0206(9) 0.0019(7) 0.0071(8) 0.0003(8)
C6 0.0294(11) 0.0276(10) 0.0326(11) -0.0052(9) 0.0193(9) -0.0043(8)
C7 0.0199(9) 0.0193(8) 0.0175(9) 0.0006(7) 0.0069(7) -0.0025(7)
C8 0.0208(10) 0.0232(9) 0.0236(9) 0.0021(8) 0.0103(8) -0.0011(8)
C9 0.0340(12) 0.0248(10) 0.0302(11) -0.0074(8) 0.0178(9) -0.0054(9)
C10 0.0193(9) 0.0264(10) 0.0181(9) 0.0037(7) 0.0046(7) -0.0004(8)

loop_
_atom_type_symbol
_atom_type_description
_atom_type_scat_dispersion_real
_atom_type_scat_dispersion_imag
_atom_type_scat_source
C C 0.0033 0.0016 'International Tables Vol C Tables 4.2.6.8 and 6.1.1.4'
N N 0.0061 0.0033 'International Tables Vol C Tables 4.2.6.8 and 6.1.1.4'
O O 0.0106 0.0060 'International Tables Vol C Tables 4.2.6.8 and 6.1.1.4'
H H 0.0000 0.0000 'International Tables Vol C Tables 4.2.6.8 and 6.1.1.4'
Zn Zn 0.2839 1.4301 'International Tables Vol C Tables 4.2.6.8 and 6.1.1.4'

loop_
_geom_angle_atom_site_label_1
_geom_angle_atom_site_label_2
_geom_angle_atom_site_label_3
_geom_angle
_geom_angle_site_symmetry_1
_geom_angle_site_symmetry_3
N3 Zn1 O5 96.90(6) 3_766 .
N3 Zn1 N2 97.27(6) 3_766 4_565
O5 Zn1 N2 93.98(6) . 4_565
N3 Zn1 O3 89.33(6) 3_766 4_565
O5 Zn1 O3 171.42(6) . 4_565
N2 Zn1 O3 79.33(6) 4_565 4_565
N3 Zn1 N1 97.20(6) 3_766 .
O5 Zn1 N1 85.87(6) . .
N2 Zn1 N1 165.44(6) 4_565 .
O3 Zn1 N1 99.24(6) 4_565 .
N3 Zn1 O2 167.99(6) 3_766 .
O5 Zn1 O2 93.51(6) . .
N2 Zn1 O2 87.93(6) 4_565 .
O3 Zn1 O2 80.97(6) 4_565 .
N1 Zn1 O2 77.56(6) . .
C1 O1 H1 109.5 . .
C3 N1 C2 104.27(15) . .
C3 N1 Zn1 144.91(13) . .
C2 N1 Zn1 110.02(12) . .
O2 C1 O1 122.29(18) . .
O2 C1 C2 119.30(17) . .
O1 C1 C2 118.41(16) . .
C1 O2 Zn1 114.32(13) . .
C3 N2 C7 104.47(15) . .
C3 N2 Zn1 146.04(14) . 4_566
C7 N2 Zn1 108.80(11) . 4_566
N1 C2 C7 108.93(17) . .
N1 C2 C1 118.54(16) . .
C7 C2 C1 132.46(17) . .
C8 O3 Zn1 113.68(12) . 4_566
C10 N3 C9 117.49(17) . .
C10 N3 Zn1 120.63(13) . 3_766
C9 N3 Zn1 121.82(13) . 3_766
N1 C3 N2 113.62(16) . .
N1 C3 C4 122.96(16) . .
N2 C3 C4 123.26(16) . .
C5 C4 C6 118.13(18) . .
C5 C4 C3 122.57(17) . .
C6 C4 C3 119.27(17) . .
Zn1 O5 H5A 113.6 . .
Zn1 O5 H5B 129.0 . .
H5A O5 H5B 106.7 . .
C4 C5 C10 118.66(18) . .
C4 C5 H5 120.7 . .
C10 C5 H5 120.7 . .
C9 C6 C4 119.12(18) . .
C9 C6 H6 120.4 . .
C4 C6 H6 120.4 . .
N2 C7 C2 108.70(16) . .
N2 C7 C8 119.51(16) . .
C2 C7 C8 131.72(18) . .
O3 C8 O4 124.32(17) . .
O3 C8 C7 118.54(18) . .
O4 C8 C7 117.14(17) . .
N3 C9 C6 123.13(18) . .
N3 C9 H9 118.4 . .
C6 C9 H9 118.4 . .
N3 C10 C5 123.38(18) . .
N3 C10 H10 118.3 . .
C5 C10 H10 118.3 . .

loop_
_geom_bond_atom_site_label_1
_geom_bond_atom_site_label_2
_geom_bond_distance
_geom_bond_site_symmetry_2
Zn1 N3 2.1188(16) 3_766
Zn1 O5 2.1215(15) .
Zn1 N2 2.1507(16) 4_565
Zn1 O3 2.1607(14) 4_565
Zn1 N1 2.1740(15) .
Zn1 O2 2.1890(14) .
O1 C1 1.304(2) .
O1 H1 0.8400 .
N1 C3 1.351(2) .
N1 C2 1.373(2) .
C1 O2 1.233(2) .
C1 C2 1.468(3) .
N2 C3 1.356(2) .
N2 C7 1.369(2) .
N2 Zn1 2.1507(16) 4_566
C2 C7 1.381(3) .
O3 C8 1.241(2) .
O3 Zn1 2.1607(14) 4_566
N3 C10 1.337(2) .
N3 C9 1.346(3) .
N3 Zn1 2.1188(16) 3_766
C3 C4 1.483(3) .
O4 C8 1.288(2) .
C4 C5 1.391(3) .
C4 C6 1.397(3) .
O5 H5A 0.8397 .
O5 H5B 0.8205 .
C5 C10 1.394(3) .
C5 H5 0.9500 .
C6 C9 1.381(3) .
C6 H6 0.9500 .
C7 C8 1.482(2) .
C9 H9 0.9500 .
C10 H10 0.9500 .

loop_
_geom_hbond_atom_site_label_D
_geom_hbond_atom_site_label_H
_geom_hbond_atom_site_label_A
_geom_hbond_distance_DH
_geom_hbond_distance_HA
_geom_hbond_distance_DA
_geom_hbond_angle_DHA
_geom_hbond_site_symmetry_A
O5 H5A O4 0.84 1.90 2.731(2) 170.2 3_656
O5 H5B O1 0.82 2.17 2.931(2) 154.9 1_655

loop_
_geom_torsion_atom_site_label_1
_geom_torsion_atom_site_label_2
_geom_torsion_atom_site_label_3
_geom_torsion_atom_site_label_4
_geom_torsion
_geom_torsion_site_symmetry_1
N3 Zn1 N1 C3 -20.6(2) 3_766
O5 Zn1 N1 C3 75.9(2) .
N2 Zn1 N1 C3 165.8(2) 4_565
O3 Zn1 N1 C3 -111.1(2) 4_565
O2 Zn1 N1 C3 170.4(2) .
N3 Zn1 N1 C2 172.27(13) 3_766
O5 Zn1 N1 C2 -91.28(13) .
N2 Zn1 N1 C2 -1.3(3) 4_565
O3 Zn1 N1 C2 81.78(13) 4_565
O2 Zn1 N1 C2 3.24(13) .
O1 C1 O2 Zn1 177.84(15) .
C2 C1 O2 Zn1 -2.4(2) .
N3 Zn1 O2 C1 -65.6(3) 3_766
O5 Zn1 O2 C1 84.49(15) .
N2 Zn1 O2 C1 178.35(15) 4_565
O3 Zn1 O2 C1 -102.12(15) 4_565
N1 Zn1 O2 C1 -0.50(14) .
C3 N1 C2 C7 -0.7(2) .
Zn1 N1 C2 C7 171.77(13) .
C3 N1 C2 C1 -178.00(17) .
Zn1 N1 C2 C1 -5.6(2) .
O2 C1 C2 N1 5.7(3) .
O1 C1 C2 N1 -174.52(18) .
O2 C1 C2 C7 -170.9(2) .
O1 C1 C2 C7 8.9(3) .
C2 N1 C3 N2 0.5(2) .
Zn1 N1 C3 N2 -167.02(16) .
C2 N1 C3 C4 -174.86(17) .
Zn1 N1 C3 C4 17.6(3) .
C7 N2 C3 N1 -0.2(2) .
Zn1 N2 C3 N1 168.00(17) 4_566
C7 N2 C3 C4 175.18(17) .
Zn1 N2 C3 C4 -16.6(4) 4_566
N1 C3 C4 C5 -63.8(3) .
N2 C3 C4 C5 121.2(2) .
N1 C3 C4 C6 114.1(2) .
N2 C3 C4 C6 -60.9(3) .
C6 C4 C5 C10 -2.2(3) .
C3 C4 C5 C10 175.65(17) .
C5 C4 C6 C9 2.6(3) .
C3 C4 C6 C9 -175.33(19) .
C3 N2 C7 C2 -0.2(2) .
Zn1 N2 C7 C2 -173.29(13) 4_566
C3 N2 C7 C8 177.16(17) .
Zn1 N2 C7 C8 4.1(2) 4_566
N1 C2 C7 N2 0.6(2) .
C1 C2 C7 N2 177.4(2) .
N1 C2 C7 C8 -176.38(19) .
C1 C2 C7 C8 0.5(4) .
Zn1 O3 C8 O4 -178.81(16) 4_566
Zn1 O3 C8 C7 1.5(2) 4_566
N2 C7 C8 O3 -4.1(3) .
C2 C7 C8 O3 172.6(2) .
N2 C7 C8 O4 176.27(17) .
C2 C7 C8 O4 -7.1(3) .
C10 N3 C9 C6 -2.4(3) .
Zn1 N3 C9 C6 174.68(17) 3_766
C4 C6 C9 N3 -0.3(3) .
C9 N3 C10 C5 2.8(3) .
Zn1 N3 C10 C5 -174.30(14) 3_766
C4 C5 C10 N3 -0.5(3) .
